data_2202045
loop_
_publ_author_name
'Thamotharan, S.'
'Parthasarathi, V.'
'Sunagar, Vinay'
'Badami, Bharati'
'Linden, Anthony'

_publ_section_title 2-(4-Chlorophenyl)-4-(2-hydroxyethyl)-5-methyl-2,4-dihydro-3<i>H</i>-1,2,4-triazol-3-one
_journal_issue 1
_journal_name_full 'Acta Crystallographica Section E'
_journal_page_first o75
_journal_page_last o76
_journal_paper_doi 10.1107/S1600536802023012
_journal_volume 59
_journal_year 2003
_chemical_formula_iupac 'C11 H12 Cl N3 O2'
_chemical_formula_moiety 'C11 H12 Cl N3 O2'
_chemical_formula_sum 'C11 H12 Cl N3 O2'
_chemical_formula_weight 253.69
_chemical_melting_point 388
_chemical_name_systematic
;
2-(4-Chlorophenyl)-4-(2-hydroxyethyl)-5-methyl-2,4-dihydro-
3H-1,2,4-triazol-3-one
;
_space_group_IT_number 14
_symmetry_cell_setting monoclinic
_symmetry_space_group_name_Hall '-P 2ybc'
_symmetry_space_group_name_H-M 'P 1 21/c 1'
_atom_sites_solution_hydrogens mixed
_atom_sites_solution_primary direct
_atom_sites_solution_secondary difmap
_audit_creation_method SHELXL-97
_cell_angle_alpha 90.00
_cell_angle_beta 95.4460(10)
_cell_angle_gamma 90.00
_cell_formula_units_Z 4
_cell_length_a 12.6968(4)
_cell_length_b 11.1886(3)
_cell_length_c 7.9872(2)
_cell_measurement_reflns_used 13330
_cell_measurement_temperature 160(2)
_cell_measurement_theta_max 27.5
_cell_measurement_theta_min 2.0
_cell_volume 1129.54(5)
_computing_cell_refinement 'DENZO--SMN (Otwinowski & Minor, 1997)'
_computing_data_collection 'COLLECT (Nonius, 2000)'
_computing_data_reduction 'DENZO--SMN and SCALEPACK (Otwinowski & Minor, 1997)'
_computing_molecular_graphics 'ORTEP-3 (Version 1.07; Farrugia, 1997)'
_computing_publication_material 'SHELXL97 and PLATON (Spek, 2002)'
_computing_structure_refinement 'SHELXL97 (Sheldrick, 1997)'
_computing_structure_solution 'SIR92 (Altomare et al., 1994)'
_diffrn_ambient_temperature 160.0(10)
_diffrn_detector_area_resol_mean 9
_diffrn_measured_fraction_theta_full 1.000
_diffrn_measured_fraction_theta_max 1.000
_diffrn_measurement_device_type 'Nonius KappaCCD'
_diffrn_measurement_method '\f and \w scans with \k offsets'
_diffrn_radiation_monochromator 'horizontally mounted graphite crystal'
_diffrn_radiation_source 'Nonius FR590 sealed tube generator'
_diffrn_radiation_type 'Mo K\a'
_diffrn_radiation_wavelength 0.71073
_diffrn_reflns_av_R_equivalents 0.0808
_diffrn_reflns_av_sigmaI/netI 0.0481
_diffrn_reflns_limit_h_max 16
_diffrn_reflns_limit_h_min -16
_diffrn_reflns_limit_k_max 14
_diffrn_reflns_limit_k_min -14
_diffrn_reflns_limit_l_max 10
_diffrn_reflns_limit_l_min -10
_diffrn_reflns_number 23311
_diffrn_reflns_theta_full 27.48
_diffrn_reflns_theta_max 27.48
_diffrn_reflns_theta_min 2.43
_diffrn_standards_decay_% 0
_diffrn_standards_number 0
_exptl_absorpt_coefficient_mu 0.331
_exptl_absorpt_correction_T_max 0.970
_exptl_absorpt_correction_T_min 0.895
_exptl_absorpt_correction_type multi-scan
_exptl_absorpt_process_details '(Blessing, 1995)'
_exptl_crystal_colour 'pale yellow'
_exptl_crystal_density_diffrn 1.492
_exptl_crystal_density_method 'not measured'
_exptl_crystal_description Tablet
_exptl_crystal_F_000 528
_exptl_crystal_size_max 0.28
_exptl_crystal_size_mid 0.20
_exptl_crystal_size_min 0.10
_refine_diff_density_max 0.235
_refine_diff_density_min -0.365
_refine_ls_extinction_method none
_refine_ls_goodness_of_fit_ref 1.063
_refine_ls_hydrogen_treatment mixed
_refine_ls_matrix_type full
_refine_ls_number_parameters 159
_refine_ls_number_reflns 2597
_refine_ls_number_restraints 0
_refine_ls_restrained_S_all 1.063
_refine_ls_R_factor_all 0.0786
_refine_ls_R_factor_gt 0.0433
_refine_ls_shift/su_max <0.001
_refine_ls_shift/su_mean 0.000
_refine_ls_structure_factor_coef Fsqd
_refine_ls_weighting_details 'calc w = 1/[\s^2^(Fo^2^)+(0.0683P)^2^] where P = (Fo^2^+2Fc^2^)/3'
_refine_ls_weighting_scheme calc
_refine_ls_wR_factor_gt 0.1050
_refine_ls_wR_factor_ref 0.1221
_reflns_number_gt 1777
_reflns_number_total 2597
_reflns_threshold_expression I>2\s(I)
_cod_data_source_file na6186.cif
_cod_data_source_block I
_cod_depositor_comments
;
The following automatic conversions were performed:

'_atom_sites_solution_hydrogens' value 'geom & difmap' was changed to
'mixed'.

Automatic conversion script
Id: cif_fix_values 6452 2018-10-05 10:23:21Z andrius 
;
_cod_original_sg_symbol_H-M 'P 21/c'
_cod_database_code 2202045
_cod_database_fobs_code 2202045

loop_
_symmetry_equiv_pos_as_xyz
'x, y, z'
'-x, y+1/2, -z+1/2'
'-x, -y, -z'
'x, -y-1/2, z-1/2'

loop_
_atom_site_label
_atom_site_fract_x
_atom_site_fract_y
_atom_site_fract_z
_atom_site_U_iso_or_equiv
_atom_site_adp_type
_atom_site_calc_flag
_atom_site_refinement_flags
_atom_site_occupancy
_atom_site_disorder_assembly
_atom_site_disorder_group
_atom_site_type_symbol
Cl1 0.76839(4) 0.64836(5) 0.00896(7) 0.0380(2) Uani d . 1 . . Cl
O3 0.23091(10) 0.69250(13) 0.00000(16) 0.0293(3) Uani d . 1 . . O
O14 0.06030(12) 0.82223(12) 0.26163(18) 0.0293(3) Uani d . 1 . . O
H14 0.120(2) 0.825(2) 0.322(3) 0.064(9) Uiso d . 1 . . H
N1 0.32048(13) 0.53741(14) 0.36576(19) 0.0260(4) Uani d . 1 . . N
N2 0.33734(12) 0.60501(14) 0.22303(19) 0.0245(4) Uani d . 1 . . N
N4 0.16801(12) 0.59366(14) 0.23055(19) 0.0230(4) Uani d . 1 . . N
C3 0.24421(15) 0.63831(16) 0.1346(2) 0.0239(4) Uani d . 1 . . C
C5 0.21849(15) 0.53377(16) 0.3658(2) 0.0244(4) Uani d . 1 . . C
C6 0.44065(15) 0.61831(17) 0.1749(2) 0.0239(4) Uani d . 1 . . C
C7 0.51531(15) 0.53027(16) 0.2207(2) 0.0254(4) Uani d . 1 . . C
H7 0.4970 0.4638 0.2860 0.031 Uiso calc R 1 . . H
C8 0.61636(16) 0.53997(18) 0.1708(2) 0.0289(5) Uani d . 1 . . C
H8 0.6676 0.4797 0.2001 0.035 Uiso calc R 1 . . H
C9 0.64224(15) 0.63856(17) 0.0774(2) 0.0271(5) Uani d . 1 . . C
C10 0.56889(16) 0.72722(17) 0.0341(3) 0.0276(4) Uani d . 1 . . C
H10 0.5881 0.7946 -0.0287 0.033 Uiso calc R 1 . . H
C11 0.46728(15) 0.71773(17) 0.0823(2) 0.0272(4) Uani d . 1 . . C
H11 0.4164 0.7782 0.0528 0.033 Uiso calc R 1 . . H
C12 0.05417(14) 0.60977(17) 0.1919(2) 0.0253(4) Uani d . 1 . . C
H121 0.0174 0.5346 0.2163 0.030 Uiso calc R 1 . . H
H122 0.0389 0.6272 0.0705 0.030 Uiso calc R 1 . . H
C13 0.01187(15) 0.71064(17) 0.2933(2) 0.0277(5) Uani d . 1 . . C
H131 -0.0655 0.7174 0.2649 0.033 Uiso calc R 1 . . H
H132 0.0247 0.6916 0.4145 0.033 Uiso calc R 1 . . H
C15 0.16106(16) 0.47267(18) 0.4939(3) 0.0309(5) Uani d . 1 . . C
H151 0.2107 0.4236 0.5659 0.046 Uiso calc R 1 . . H
H152 0.1058 0.4215 0.4379 0.046 Uiso calc R 1 . . H
H153 0.1287 0.5324 0.5627 0.046 Uiso calc R 1 . . H

loop_
_atom_site_aniso_label
_atom_site_aniso_U_11
_atom_site_aniso_U_22
_atom_site_aniso_U_33
_atom_site_aniso_U_12
_atom_site_aniso_U_13
_atom_site_aniso_U_23
Cl1 0.0253(3) 0.0405(3) 0.0488(4) -0.0044(2) 0.0069(2) -0.0058(2)
O3 0.0250(7) 0.0343(8) 0.0281(8) -0.0011(6) 0.0001(6) 0.0078(6)
O14 0.0298(8) 0.0257(7) 0.0317(8) -0.0006(6) -0.0006(6) 0.0009(6)
N1 0.0285(9) 0.0249(8) 0.0244(9) 0.0010(7) 0.0018(7) 0.0045(7)
N2 0.0234(8) 0.0253(8) 0.0246(8) 0.0006(7) 0.0015(7) 0.0042(7)
N4 0.0217(8) 0.0227(8) 0.0247(8) 0.0010(7) 0.0018(6) 0.0015(7)
C3 0.0231(10) 0.0210(9) 0.0271(10) 0.0001(7) 0.0006(8) -0.0011(8)
C5 0.0283(11) 0.0215(9) 0.0231(10) 0.0020(8) 0.0000(8) -0.0027(8)
C6 0.0234(10) 0.0246(10) 0.0228(10) -0.0010(8) -0.0020(8) -0.0032(8)
C7 0.0283(10) 0.0218(9) 0.0255(10) 0.0010(8) -0.0009(8) -0.0003(8)
C8 0.0267(10) 0.0267(10) 0.0321(11) 0.0040(9) -0.0030(8) -0.0030(8)
C9 0.0215(10) 0.0308(11) 0.0283(11) -0.0031(8) -0.0012(8) -0.0053(8)
C10 0.0287(10) 0.0243(10) 0.0297(11) -0.0046(8) 0.0013(8) 0.0001(8)
C11 0.0265(10) 0.0228(10) 0.0311(11) 0.0010(8) -0.0028(8) 0.0000(8)
C12 0.0211(10) 0.0283(10) 0.0260(10) -0.0024(8) -0.0009(8) 0.0006(8)
C13 0.0247(10) 0.0278(10) 0.0305(11) -0.0011(8) 0.0023(8) 0.0008(8)
C15 0.0336(12) 0.0319(11) 0.0277(11) 0.0005(9) 0.0059(9) 0.0060(9)

loop_
_atom_type_symbol
_atom_type_description
_atom_type_scat_dispersion_real
_atom_type_scat_dispersion_imag
_atom_type_scat_source
C C 0.0033 0.0016 'International Tables Vol C Tables 4.2.6.8 and 6.1.1.4'
H H 0.0000 0.0000 'International Tables Vol C Tables 4.2.6.8 and 6.1.1.4'
Cl Cl 0.1484 0.1585 'International Tables Vol C Tables 4.2.6.8 and 6.1.1.4'
N N 0.0061 0.0033 'International Tables Vol C Tables 4.2.6.8 and 6.1.1.4'
O O 0.0106 0.0060 'International Tables Vol C Tables 4.2.6.8 and 6.1.1.4'

loop_
_geom_angle_atom_site_label_1
_geom_angle_atom_site_label_2
_geom_angle_atom_site_label_3
_geom_angle
_geom_angle_publ_flag
C13 O14 H14 108.0(18) ?
C5 N1 N2 104.30(15) yes
C3 N2 N1 112.02(15) yes
C3 N2 C6 127.64(16) ?
N1 N2 C6 119.80(15) ?
C5 N4 C3 108.20(16) yes
C5 N4 C12 127.14(16) ?
C3 N4 C12 124.66(15) ?
O3 C3 N2 128.58(17) ?
O3 C3 N4 128.03(17) ?
N2 C3 N4 103.37(16) yes
N1 C5 N4 112.06(17) ?
N1 C5 C15 124.96(17) yes
N4 C5 C15 122.98(17) ?
C7 C6 C11 120.70(18) ?
C7 C6 N2 118.80(17) ?
C11 C6 N2 120.50(17) ?
C8 C7 C6 119.73(18) ?
C8 C7 H7 120.1 ?
C6 C7 H7 120.1 ?
C7 C8 C9 119.36(18) ?
C7 C8 H8 120.3 ?
C9 C8 H8 120.3 ?
C10 C9 C8 121.10(18) ?
C10 C9 Cl1 119.57(15) ?
C8 C9 Cl1 119.31(15) ?
C9 C10 C11 119.91(18) ?
C9 C10 H10 120.0 ?
C11 C10 H10 120.0 ?
C10 C11 C6 119.18(18) ?
C10 C11 H11 120.4 ?
C6 C11 H11 120.4 ?
N4 C12 C13 111.88(15) ?
N4 C12 H121 109.2 ?
C13 C12 H121 109.2 ?
N4 C12 H122 109.2 ?
C13 C12 H122 109.2 ?
H121 C12 H122 107.9 ?
O14 C13 C12 112.13(15) ?
O14 C13 H131 109.2 ?
C12 C13 H131 109.2 ?
O14 C13 H132 109.2 ?
C12 C13 H132 109.2 ?
H131 C13 H132 107.9 ?
C5 C15 H151 109.5 ?
C5 C15 H152 109.5 ?
H151 C15 H152 109.5 ?
C5 C15 H153 109.5 ?
H151 C15 H153 109.5 ?
H152 C15 H153 109.5 ?

loop_
_geom_bond_atom_site_label_1
_geom_bond_atom_site_label_2
_geom_bond_site_symmetry_2
_geom_bond_distance
_geom_bond_publ_flag
Cl1 C9 . 1.7442(19) ?
O3 C3 . 1.232(2) ?
O14 C13 . 1.425(2) ?
O14 H14 . 0.86(3) ?
N1 C5 . 1.296(2) yes
N1 N2 . 1.401(2) yes
N2 C3 . 1.370(2) yes
N2 C6 . 1.409(2) ?
N4 C5 . 1.377(2) yes
N4 C3 . 1.383(2) yes
N4 C12 . 1.460(2) ?
C5 C15 . 1.479(3) ?
C6 C7 . 1.392(3) ?
C6 C11 . 1.395(3) ?
C7 C8 . 1.384(3) ?
C7 H7 . 0.9500 ?
C8 C9 . 1.388(3) ?
C8 H8 . 0.9500 ?
C9 C10 . 1.382(3) ?
C10 C11 . 1.385(3) ?
C10 H10 . 0.9500 ?
C11 H11 . 0.9500 ?
C12 C13 . 1.516(3) ?
C12 H121 . 0.9900 ?
C12 H122 . 0.9900 ?
C13 H131 . 0.9900 ?
C13 H132 . 0.9900 ?
C15 H151 . 0.9800 ?
C15 H152 . 0.9800 ?
C15 H153 . 0.9800 ?

loop_
_geom_hbond_atom_site_label_D
_geom_hbond_atom_site_label_H
_geom_hbond_atom_site_label_A
_geom_hbond_site_symmetry_A
_geom_hbond_distance_DH
_geom_hbond_distance_HA
_geom_hbond_distance_DA
_geom_hbond_angle_DHA
_geom_hbond_publ_flag
O14 H14 O3 4_576 0.86(3) 1.91(3) 2.7498(19) 163(3) yes
C12 H122 O14 4_575 0.99 2.57 3.528(2) 163 yes
C12 H121 O14 2_545 0.99 2.59 3.564(2) 170 yes
C15 H153 O14 4_576 0.98 2.49 3.463(2) 174 yes

loop_
_geom_torsion_atom_site_label_1
_geom_torsion_atom_site_label_2
_geom_torsion_atom_site_label_3
_geom_torsion_atom_site_label_4
_geom_torsion
C5 N1 N2 C3 -2.1(2)
C5 N1 N2 C6 -174.31(16)
N1 N2 C3 O3 -176.00(18)
C6 N2 C3 O3 -4.5(3)
N1 N2 C3 N4 2.5(2)
C6 N2 C3 N4 173.96(16)
C5 N4 C3 O3 176.56(19)
C12 N4 C3 O3 -3.9(3)
C5 N4 C3 N2 -1.90(19)
C12 N4 C3 N2 177.68(15)
N2 N1 C5 N4 0.75(19)
N2 N1 C5 C15 -179.53(17)
C3 N4 C5 N1 0.8(2)
C12 N4 C5 N1 -178.82(16)
C3 N4 C5 C15 -178.98(17)
C12 N4 C5 C15 1.4(3)
C3 N2 C6 C7 -144.76(19)
N1 N2 C6 C7 26.2(2)
C3 N2 C6 C11 35.0(3)
N1 N2 C6 C11 -154.12(17)
C11 C6 C7 C8 -1.5(3)
N2 C6 C7 C8 178.24(17)
C6 C7 C8 C9 0.9(3)
C7 C8 C9 C10 0.2(3)
C7 C8 C9 Cl1 -178.02(14)
C8 C9 C10 C11 -0.8(3)
Cl1 C9 C10 C11 177.47(15)
C9 C10 C11 C6 0.2(3)
C7 C6 C11 C10 0.9(3)
N2 C6 C11 C10 -178.78(17)
C5 N4 C12 C13 80.7(2)
C3 N4 C12 C13 -98.8(2)
N4 C12 C13 O14 60.0(2)

loop_
_cod_related_entry_id
_cod_related_entry_database
_cod_related_entry_code
1 ChemSpider 4417276
